data_1556393
loop_
_publ_author_name
'Fu, Niankai'
'Zhang, Long'
'Luo, Sanzhong'
'Cheng, Jin-Pei'

_publ_section_title
;
 Chiral primary amine catalysed asymmetric conjugate addition of azoles to
 \a-substituted vinyl ketones
;
_journal_issue 1
_journal_name_full 'Org. Chem. Front.'
_journal_page_first 68
_journal_paper_doi 10.1039/C3QO00027C
_journal_volume 1
_journal_year 2014
_chemical_absolute_configuration ad
_chemical_formula_moiety 'C16 H16 Br N3 O'
_chemical_formula_sum 'C16 H16 Br N3 O'
_chemical_formula_weight 346.23
_space_group_IT_number 19
_space_group_name_Hall 'P 2ac 2ab'
_space_group_name_H-M_alt 'P 21 21 21'
_symmetry_cell_setting orthorhombic
_symmetry_space_group_name_H-M 'P 21 21 21'
_atom_sites_solution_hydrogens geom
_atom_sites_solution_primary direct
_atom_sites_solution_secondary difmap
_audit_creation_method SHELXL-97
_cell_angle_alpha 90.00
_cell_angle_beta 90.00
_cell_angle_gamma 90.00
_cell_formula_units_Z 4
_cell_length_a 9.466(6)
_cell_length_b 12.4249(8)
_cell_length_c 13.3396(11)
_cell_measurement_reflns_used 5423
_cell_measurement_temperature 173(2)
_cell_measurement_theta_max 27.47
_cell_measurement_theta_min 2.24
_cell_volume 1568.9(10)
_computing_cell_refinement 'CrystalClear (Rigaku Inc., 2007)'
_computing_data_collection 'CrystalClear (Rigaku Inc., 2007)'
_computing_data_reduction 'CrystalClear (Rigaku Inc., 2007)'
_computing_molecular_graphics 'Olex2 ver 1.1'
_computing_publication_material 'SHELX97 (Sheldrick, 2008)'
_computing_structure_refinement 'Olex2 ver 1.1'
_computing_structure_solution 'SHELXS-97 (Sheldrick, 2008)'
_diffrn_ambient_temperature 173(2)
_diffrn_measured_fraction_theta_full 0.998
_diffrn_measured_fraction_theta_max 0.998
_diffrn_measurement_device_type 'Saturn724+ CCD'
_diffrn_measurement_method '\w scans at fixed \c = 45\%'
_diffrn_radiation_monochromator graphite
_diffrn_radiation_source 'sealed tube'
_diffrn_radiation_type MoK\a
_diffrn_radiation_wavelength 0.71073
_diffrn_reflns_av_R_equivalents 0.0381
_diffrn_reflns_av_sigmaI/netI 0.0293
_diffrn_reflns_limit_h_max 12
_diffrn_reflns_limit_h_min -12
_diffrn_reflns_limit_k_max 16
_diffrn_reflns_limit_k_min -16
_diffrn_reflns_limit_l_max 17
_diffrn_reflns_limit_l_min -16
_diffrn_reflns_number 12305
_diffrn_reflns_theta_full 27.47
_diffrn_reflns_theta_max 27.47
_diffrn_reflns_theta_min 2.64
_exptl_absorpt_coefficient_mu 2.622
_exptl_absorpt_correction_T_max 1.0000
_exptl_absorpt_correction_T_min 0.5742
_exptl_absorpt_correction_type multi-scan
_exptl_absorpt_process_details 'CrystalClear (Rigaku Inc., 2007)'
_exptl_crystal_colour colorless
_exptl_crystal_density_diffrn 1.466
_exptl_crystal_density_method 'not measured'
_exptl_crystal_description block
_exptl_crystal_F_000 704
_exptl_crystal_size_max 0.40
_exptl_crystal_size_mid 0.31
_exptl_crystal_size_min 0.28
_refine_diff_density_max 0.372
_refine_diff_density_min -0.197
_refine_diff_density_rms 0.056
_refine_ls_abs_structure_details 'Flack H D (1983), Acta Cryst. A39, 876-881'
_refine_ls_abs_structure_Flack 0.011(8)
_refine_ls_extinction_method none
_refine_ls_goodness_of_fit_ref 1.115
_refine_ls_hydrogen_treatment constr
_refine_ls_matrix_type full
_refine_ls_number_parameters 192
_refine_ls_number_reflns 3577
_refine_ls_number_restraints 0
_refine_ls_restrained_S_all 1.115
_refine_ls_R_factor_all 0.0299
_refine_ls_R_factor_gt 0.0286
_refine_ls_shift/su_max 0.002
_refine_ls_shift/su_mean 0.000
_refine_ls_structure_factor_coef Fsqd
_refine_ls_weighting_details 'calc w=1/[\s^2^(Fo^2^)+(0.0312P)^2^+0.3509P] where P=(Fo^2^+2Fc^2^)/3'
_refine_ls_weighting_scheme calc
_refine_ls_wR_factor_gt 0.0677
_refine_ls_wR_factor_ref 0.0684
_reflns_number_gt 3484
_reflns_number_total 3577
_reflns_threshold_expression >2sigma(I)
_cod_data_source_file c3qo00027c.txt
_cod_data_source_block sa2926
_cod_original_sg_symbol_H-M P2(1)2(1)2(1)
_cod_database_code 1556393

loop_
_symmetry_equiv_pos_as_xyz
'x, y, z'
'-x+1/2, -y, z+1/2'
'-x, y+1/2, -z+1/2'
'x+1/2, -y+1/2, -z'

loop_
_atom_site_label
_atom_site_type_symbol
_atom_site_fract_x
_atom_site_fract_y
_atom_site_fract_z
_atom_site_U_iso_or_equiv
_atom_site_adp_type
_atom_site_occupancy
_atom_site_symmetry_multiplicity
_atom_site_calc_flag
_atom_site_refinement_flags
Br1 Br 0.58133(3) 0.791782(18) 0.192322(17) 0.03731(8) Uani 1 1 d .
O1 O 0.4811(2) 0.38396(13) 0.51602(13) 0.0383(4) Uani 1 1 d .
H1 H 0.4962 0.3227 0.5405 0.057 Uiso 1 1 calc R
N1 N 0.4533(2) 0.57970(14) 0.76707(14) 0.0268(4) Uani 1 1 d .
N2 N 0.4730(2) 0.68231(14) 0.79767(15) 0.0335(4) Uani 1 1 d .
N3 N 0.4617(2) 0.68628(15) 0.89503(15) 0.0333(5) Uani 1 1 d .
C1 C 0.6019(3) 0.44975(16) 0.53001(16) 0.0275(5) Uani 1 1 d .
H1A H 0.6884 0.4051 0.5185 0.033 Uiso 1 1 calc R
C2 C 0.6040(3) 0.49181(17) 0.63963(16) 0.0262(5) Uani 1 1 d .
H2 H 0.6053 0.4273 0.6844 0.031 Uiso 1 1 calc R
C3 C 0.7341(3) 0.5583(2) 0.66515(18) 0.0359(5) Uani 1 1 d .
H3A H 0.7340 0.6244 0.6252 0.054 Uiso 1 1 calc R
H3B H 0.8193 0.5165 0.6501 0.054 Uiso 1 1 calc R
H3C H 0.7327 0.5767 0.7366 0.054 Uiso 1 1 calc R
C4 C 0.4666(3) 0.55254(19) 0.66131(17) 0.0295(5) Uani 1 1 d .
H4A H 0.4643 0.6194 0.6210 0.035 Uiso 1 1 calc R
H4B H 0.3853 0.5075 0.6409 0.035 Uiso 1 1 calc R
C5 C 0.4315(2) 0.51442(16) 0.84741(15) 0.0236(4) Uani 1 1 d .
C6 C 0.4103(3) 0.40294(16) 0.85811(16) 0.0271(4) Uani 1 1 d .
H6 H 0.4071 0.3558 0.8021 0.032 Uiso 1 1 calc R
C7 C 0.3946(3) 0.36661(18) 0.95452(19) 0.0330(5) Uani 1 1 d .
H7 H 0.3808 0.2918 0.9654 0.040 Uiso 1 1 calc R
C8 C 0.3979(3) 0.43592(19) 1.03829(17) 0.0324(5) Uani 1 1 d .
H8 H 0.3857 0.4067 1.1035 0.039 Uiso 1 1 calc R
C9 C 0.4185(3) 0.54502(17) 1.02743(16) 0.0301(4) Uani 1 1 d .
H9 H 0.4206 0.5919 1.0836 0.036 Uiso 1 1 calc R
C10 C 0.4362(2) 0.58341(16) 0.92983(16) 0.0255(4) Uani 1 1 d .
C11 C 0.5968(3) 0.53811(16) 0.45113(15) 0.0250(4) Uani 1 1 d .
C12 C 0.7200(2) 0.58816(17) 0.41894(17) 0.0273(5) Uani 1 1 d .
H12 H 0.8077 0.5690 0.4487 0.033 Uiso 1 1 calc R
C13 C 0.7169(2) 0.66600(18) 0.34370(17) 0.0282(5) Uani 1 1 d .
H13 H 0.8015 0.7001 0.3224 0.034 Uiso 1 1 calc R
C14 C 0.5887(3) 0.69274(15) 0.30058(15) 0.0274(4) Uani 1 1 d .
C15 C 0.4645(3) 0.64549(19) 0.33237(18) 0.0325(5) Uani 1 1 d .
H15 H 0.3768 0.6656 0.3034 0.039 Uiso 1 1 calc R
C16 C 0.4698(3) 0.56779(19) 0.40766(18) 0.0306(5) Uani 1 1 d .
H16 H 0.3848 0.5346 0.4295 0.037 Uiso 1 1 calc R

loop_
_atom_site_aniso_label
_atom_site_aniso_U_11
_atom_site_aniso_U_22
_atom_site_aniso_U_33
_atom_site_aniso_U_23
_atom_site_aniso_U_13
_atom_site_aniso_U_12
Br1 0.05036(15) 0.03372(12) 0.02784(12) 0.01203(9) -0.00032(11) -0.00061(11)
O1 0.0593(11) 0.0233(8) 0.0323(9) 0.0031(7) -0.0044(8) -0.0089(8)
N1 0.0333(11) 0.0233(9) 0.0238(9) 0.0003(7) 0.0009(8) 0.0027(7)
N2 0.0472(11) 0.0212(8) 0.0322(11) 0.0009(8) 0.0021(9) 0.0043(7)
N3 0.0466(12) 0.0237(9) 0.0297(10) -0.0019(7) 0.0010(8) 0.0036(8)
C1 0.0379(13) 0.0208(9) 0.0240(10) 0.0028(8) 0.0024(10) 0.0025(9)
C2 0.0335(12) 0.0244(9) 0.0206(10) 0.0031(8) 0.0002(9) 0.0027(9)
C3 0.0340(13) 0.0438(13) 0.0301(13) 0.0028(10) -0.0007(10) -0.0021(11)
C4 0.0363(13) 0.0314(11) 0.0208(11) 0.0012(8) -0.0023(9) 0.0050(9)
C5 0.0223(10) 0.0242(9) 0.0242(10) -0.0002(8) 0.0007(9) 0.0020(8)
C6 0.0267(11) 0.0244(9) 0.0301(11) -0.0044(8) 0.0013(10) -0.0012(9)
C7 0.0342(13) 0.0246(10) 0.0402(13) 0.0032(9) 0.0051(11) -0.0028(9)
C8 0.0346(13) 0.0359(11) 0.0266(11) 0.0070(9) 0.0046(10) 0.0026(10)
C9 0.0347(12) 0.0309(10) 0.0249(10) -0.0024(8) -0.0001(11) 0.0049(11)
C10 0.0285(11) 0.0220(9) 0.0260(10) -0.0014(8) -0.0013(9) 0.0039(8)
C11 0.0358(12) 0.0213(9) 0.0178(9) 0.0006(7) 0.0011(9) 0.0034(9)
C12 0.0315(12) 0.0272(10) 0.0232(10) 0.0009(9) 0.0018(9) 0.0065(8)
C13 0.0319(12) 0.0271(10) 0.0258(11) 0.0011(8) 0.0043(9) -0.0021(9)
C14 0.0404(11) 0.0223(9) 0.0194(9) 0.0031(8) 0.0013(10) 0.0007(9)
C15 0.0330(12) 0.0337(12) 0.0309(13) 0.0071(9) -0.0046(9) 0.0012(9)
C16 0.0360(13) 0.0305(11) 0.0253(11) 0.0050(9) 0.0003(10) -0.0018(9)

loop_
_atom_type_symbol
_atom_type_description
_atom_type_scat_dispersion_real
_atom_type_scat_dispersion_imag
_atom_type_scat_source
C C 0.0033 0.0016 'International Tables Vol C Tables 4.2.6.8 and 6.1.1.4'
H H 0.0000 0.0000 'International Tables Vol C Tables 4.2.6.8 and 6.1.1.4'
Br Br -0.2901 2.4595 'International Tables Vol C Tables 4.2.6.8 and 6.1.1.4'
N N 0.0061 0.0033 'International Tables Vol C Tables 4.2.6.8 and 6.1.1.4'
O O 0.0106 0.0060 'International Tables Vol C Tables 4.2.6.8 and 6.1.1.4'

loop_
_geom_angle_atom_site_label_1
_geom_angle_atom_site_label_2
_geom_angle_atom_site_label_3
_geom_angle
C1 O1 H1 109.5
N2 N1 C5 110.22(18)
N2 N1 C4 119.95(19)
C5 N1 C4 129.68(18)
N3 N2 N1 108.97(18)
N2 N3 C10 108.30(18)
O1 C1 C11 107.41(18)
O1 C1 C2 109.15(19)
C11 C1 C2 114.12(17)
O1 C1 H1A 108.7
C11 C1 H1A 108.7
C2 C1 H1A 108.7
C3 C2 C4 112.19(19)
C3 C2 C1 113.81(19)
C4 C2 C1 109.44(18)
C3 C2 H2 107.0
C4 C2 H2 107.0
C1 C2 H2 107.0
C2 C3 H3A 109.5
C2 C3 H3B 109.5
H3A C3 H3B 109.5
C2 C3 H3C 109.5
H3A C3 H3C 109.5
H3B C3 H3C 109.5
N1 C4 C2 111.76(18)
N1 C4 H4A 109.3
C2 C4 H4A 109.3
N1 C4 H4B 109.3
C2 C4 H4B 109.3
H4A C4 H4B 107.9
N1 C5 C10 104.46(17)
N1 C5 C6 133.6(2)
C10 C5 C6 122.0(2)
C7 C6 C5 115.8(2)
C7 C6 H6 122.1
C5 C6 H6 122.1
C6 C7 C8 122.6(2)
C6 C7 H7 118.7
C8 C7 H7 118.7
C9 C8 C7 121.4(2)
C9 C8 H8 119.3
C7 C8 H8 119.3
C8 C9 C10 116.8(2)
C8 C9 H9 121.6
C10 C9 H9 121.6
N3 C10 C5 108.03(19)
N3 C10 C9 130.6(2)
C5 C10 C9 121.41(19)
C16 C11 C12 118.69(19)
C16 C11 C1 120.6(2)
C12 C11 C1 120.6(2)
C11 C12 C13 121.0(2)
C11 C12 H12 119.5
C13 C12 H12 119.5
C14 C13 C12 119.0(2)
C14 C13 H13 120.5
C12 C13 H13 120.5
C15 C14 C13 121.13(19)
C15 C14 Br1 118.54(17)
C13 C14 Br1 120.29(17)
C14 C15 C16 119.0(2)
C14 C15 H15 120.5
C16 C15 H15 120.5
C11 C16 C15 121.1(2)
C11 C16 H16 119.4
C15 C16 H16 119.4

loop_
_geom_bond_atom_site_label_1
_geom_bond_atom_site_label_2
_geom_bond_distance
Br1 C14 1.8986(19)
O1 C1 1.418(3)
O1 H1 0.8400
N1 N2 1.352(3)
N1 C5 1.360(3)
N1 C4 1.456(3)
N2 N3 1.304(3)
N3 C10 1.381(3)
C1 C11 1.521(3)
C1 C2 1.553(3)
C1 H1A 1.0000
C2 C3 1.521(3)
C2 C4 1.531(3)
C2 H2 1.0000
C3 H3A 0.9800
C3 H3B 0.9800
C3 H3C 0.9800
C4 H4A 0.9900
C4 H4B 0.9900
C5 C10 1.395(3)
C5 C6 1.407(3)
C6 C7 1.371(3)
C6 H6 0.9500
C7 C8 1.411(3)
C7 H7 0.9500
C8 C9 1.377(3)
C8 H8 0.9500
C9 C10 1.397(3)
C9 H9 0.9500
C11 C16 1.385(4)
C11 C12 1.390(3)
C12 C13 1.394(3)
C12 H12 0.9500
C13 C14 1.383(3)
C13 H13 0.9500
C14 C15 1.381(3)
C15 C16 1.394(3)
C15 H15 0.9500
C16 H16 0.9500

loop_
_geom_hbond_atom_site_label_D
_geom_hbond_atom_site_label_H
_geom_hbond_atom_site_label_A
_geom_hbond_distance_DH
_geom_hbond_distance_HA
_geom_hbond_distance_DA
_geom_hbond_angle_DHA
_geom_hbond_site_symmetry_A
O1 H1 N3 0.84 1.94 2.781(3) 175.9 3_646

loop_
_geom_torsion_atom_site_label_1
_geom_torsion_atom_site_label_2
_geom_torsion_atom_site_label_3
_geom_torsion_atom_site_label_4
_geom_torsion
C5 N1 N2 N3 -1.4(3)
C4 N1 N2 N3 -177.3(2)
N1 N2 N3 C10 1.0(3)
O1 C1 C2 C3 176.61(18)
C11 C1 C2 C3 -63.2(3)
O1 C1 C2 C4 -57.0(2)
C11 C1 C2 C4 63.2(3)
N2 N1 C4 C2 105.8(2)
C5 N1 C4 C2 -69.3(3)
C3 C2 C4 N1 -61.3(2)
C1 C2 C4 N1 171.34(18)
N2 N1 C5 C10 1.1(2)
C4 N1 C5 C10 176.6(2)
N2 N1 C5 C6 -177.8(3)
C4 N1 C5 C6 -2.3(4)
N1 C5 C6 C7 178.8(2)
C10 C5 C6 C7 0.0(4)
C5 C6 C7 C8 0.6(4)
C6 C7 C8 C9 -0.5(4)
C7 C8 C9 C10 -0.1(4)
N2 N3 C10 C5 -0.3(3)
N2 N3 C10 C9 178.8(3)
N1 C5 C10 N3 -0.5(2)
C6 C5 C10 N3 178.6(2)
N1 C5 C10 C9 -179.7(2)
C6 C5 C10 C9 -0.7(4)
C8 C9 C10 N3 -178.3(2)
C8 C9 C10 C5 0.7(4)
O1 C1 C11 C16 23.3(3)
C2 C1 C11 C16 -97.9(3)
O1 C1 C11 C12 -154.6(2)
C2 C1 C11 C12 84.3(3)
C16 C11 C12 C13 -0.6(3)
C1 C11 C12 C13 177.3(2)
C11 C12 C13 C14 -0.4(3)
C12 C13 C14 C15 1.5(3)
C12 C13 C14 Br1 -176.12(16)
C13 C14 C15 C16 -1.5(3)
Br1 C14 C15 C16 176.13(17)
C12 C11 C16 C15 0.6(3)
C1 C11 C16 C15 -177.3(2)
C14 C15 C16 C11 0.4(4)
